data_4034345
loop_
_publ_author_name
'Kaneko, Hiroki'
'Takahashi, Shunsuke'
'Kogure, Noriyuki'
'Kitajima, Mariko'
'Takayama, Hiromitsu'

_publ_section_title
;
 Asymmetric Total Synthesis of Fawcettimine-Type Lycopodium Alkaloid,
 Lycopoclavamine-A.
;
_journal_issue 9
_journal_name_full 'The Journal of organic chemistry'
_journal_page_first 5645
_journal_page_last 5654
_journal_paper_doi 10.1021/acs.joc.9b00586
_journal_volume 84
_journal_year 2019
_chemical_absolute_configuration 'CHOOSE rm ad rmad syn or unk'
_chemical_formula_moiety 'C23 H29 F3 N2 O9 S2'
_chemical_formula_sum 'C23 H29 F3 N2 O9 S2'
_chemical_formula_weight 598.61
_space_group_crystal_system trigonal
_space_group_IT_number 144
_space_group_name_Hall 'P 31'
_space_group_name_H-M_alt 'P 31'
_atom_sites_solution_hydrogens geom
_atom_sites_solution_primary direct
_atom_sites_solution_secondary difmap
_cell_angle_alpha 90.0000
_cell_angle_beta 90.0000
_cell_angle_gamma 120.0000
_cell_formula_units_Z 3
_cell_length_a 14.4545(4)
_cell_length_b 14.4545(4)
_cell_length_c 11.1066(4)
_cell_measurement_reflns_used 10931
_cell_measurement_temperature 93
_cell_measurement_theta_max 68.03
_cell_measurement_theta_min 3.53
_cell_volume 2009.64(11)
_computing_cell_refinement 'RAPID AUTO'
_computing_data_collection 'RAPID AUTO (Rigaku, ????)'
_computing_data_reduction 'RAPID AUTO'
_computing_molecular_graphics 'CrystalStructure 4.3'
_computing_publication_material 'CrystalStructure 4.3 (Rigaku, 2018)'
_computing_structure_refinement 'SHELXL97 (Sheldrick, 2008)'
_computing_structure_solution 'SIR2014 (Burla, et al., 2014)'
_diffrn_ambient_temperature 93
_diffrn_detector_area_resol_mean 10.000
_diffrn_measured_fraction_theta_full 1.000
_diffrn_measured_fraction_theta_max 1.000
_diffrn_measurement_device_type 'Rigaku R-AXIS RAPID'
_diffrn_measurement_method \w
_diffrn_radiation_type 'Cu K\a'
_diffrn_radiation_wavelength 1.54187
_diffrn_reflns_av_R_equivalents 0.1014
_diffrn_reflns_av_unetI/netI 0.1228
_diffrn_reflns_Laue_measured_fraction_full 0.000
_diffrn_reflns_Laue_measured_fraction_max 0.000
_diffrn_reflns_limit_h_max 17
_diffrn_reflns_limit_h_min -17
_diffrn_reflns_limit_k_max 17
_diffrn_reflns_limit_k_min -17
_diffrn_reflns_limit_l_max 13
_diffrn_reflns_limit_l_min -13
_diffrn_reflns_number 21805
_diffrn_reflns_point_group_measured_fraction_full 0.000
_diffrn_reflns_point_group_measured_fraction_max 0.000
_diffrn_reflns_theta_full 68.120
_diffrn_reflns_theta_max 68.120
_diffrn_reflns_theta_min 3.531
_diffrn_standards_number 0
_exptl_absorpt_coefficient_mu 2.480
_exptl_absorpt_correction_T_max 0.917
_exptl_absorpt_correction_T_min 0.695
_exptl_absorpt_correction_type multi-scan
_exptl_absorpt_process_details 'ABSCOR (Rigaku, 1995)'
_exptl_crystal_colour colorless
_exptl_crystal_density_diffrn 1.484
_exptl_crystal_density_method 'not measured'
_exptl_crystal_description prism
_exptl_crystal_F_000 936.00
_exptl_crystal_size_max 0.200
_exptl_crystal_size_mid 0.035
_exptl_crystal_size_min 0.035
_refine_diff_density_max 0.96
_refine_diff_density_min -0.47
_refine_ls_abs_structure_details 'Flack, H. D. (1983), Acta Cryst. A39, 876-881.  2381 Friedel Pairs'
_refine_ls_abs_structure_Flack 0.00(5)
_refine_ls_extinction_coef 0.0194(18)
_refine_ls_extinction_method SHELXL
_refine_ls_goodness_of_fit_ref 1.369
_refine_ls_hydrogen_treatment constr
_refine_ls_number_parameters 353
_refine_ls_number_reflns 4820
_refine_ls_number_restraints 1
_refine_ls_R_factor_all 0.1971
_refine_ls_R_factor_gt 0.1076
_refine_ls_shift/su_max 0.000
_refine_ls_structure_factor_coef Fsqd
_refine_ls_weighting_details 'w = 1/[\s^2^(Fo^2^)+(0.1000P)^2^+0.1000P] where P=(Fo^2^+2Fc^2^)/3'
_refine_ls_weighting_scheme calc
_refine_ls_wR_factor_gt 0.2280
_refine_ls_wR_factor_ref 0.3012
_reflns_number_gt 2150
_reflns_number_total 4820
_reflns_threshold_expression F^2^>2.0\s(F^2^)
_cod_data_source_file jo9b00586_si_002.cif
_cod_data_source_block 181227kogure2
_cod_original_cell_volume 2009.64(10)
_cod_database_code 4034345

loop_
_space_group_symop_id
_space_group_symop_operation_xyz
1 +X,+Y,+Z
2 -Y,+X-Y,1/3+Z
3 -X+Y,-X,2/3+Z

loop_
_atom_site_label
_atom_site_type_symbol
_atom_site_fract_x
_atom_site_fract_y
_atom_site_fract_z
_atom_site_U_iso_or_equiv
_atom_site_adp_type
_atom_site_occupancy
_atom_site_symmetry_multiplicity
_atom_site_calc_flag
_atom_site_refinement_flags
S1 S 0.9948(2) 0.4557(3) 0.2757(3) 0.0663(9) Uani 1 1 d .
S2 S 0.8974(3) 0.1294(3) 0.4479(3) 0.0784(11) Uani 1 1 d .
F1 F 1.0290(7) 0.1755(8) 0.2698(8) 0.097(3) Uani 1 1 d .
F2 F 0.9787(7) 0.0237(6) 0.3553(11) 0.123(4) Uani 1 1 d .
F3 F 1.0949(6) 0.1676(6) 0.4405(7) 0.080(2) Uani 1 1 d .
O1 O 0.7351(6) 0.2780(7) 0.6553(8) 0.076(3) Uani 1 1 d .
H1 H 0.7500 0.3140 0.7190 0.092 Uiso 1 1 calc R
O2 O 0.9384(6) 0.2512(5) 0.4478(7) 0.063(2) Uani 1 1 d .
O3 O 0.8465(6) 0.4356(7) 0.8130(7) 0.071(2) Uani 1 1 d .
H3B H 0.8652 0.4915 0.7729 0.085 Uiso 1 1 calc R
O4 O 0.8983(5) 0.3587(6) 0.2341(7) 0.066(2) Uani 1 1 d .
O5 O 1.0913(5) 0.4542(6) 0.3054(8) 0.070(2) Uani 1 1 d .
O6 O 1.2726(9) 0.6603(8) 0.2382(13) 0.107(4) Uani 1 1 d .
O7 O 1.2411(9) 0.5420(11) 0.0972(10) 0.112(4) Uani 1 1 d .
O8 O 0.8074(7) 0.0797(7) 0.3650(10) 0.096(3) Uani 1 1 d .
O9 O 0.8934(8) 0.0913(7) 0.5686(8) 0.088(3) Uani 1 1 d .
N1 N 0.9638(8) 0.5012(7) 0.3929(8) 0.061(3) Uani 1 1 d .
N2 N 1.2227(11) 0.6032(11) 0.1535(14) 0.085(4) Uani 1 1 d .
C1 C 0.8480(10) 0.4742(11) 0.4064(11) 0.070(3) Uani 1 1 d .
H1A H 0.8427 0.5386 0.3892 0.084 Uiso 1 1 calc R
H1B H 0.8031 0.4185 0.3473 0.084 Uiso 1 1 calc R
C2 C 0.8067(10) 0.4346(11) 0.5330(11) 0.067(3) Uani 1 1 d .
H2A H 0.7306 0.4146 0.5381 0.081 Uiso 1 1 calc R
H2B H 0.8473 0.4928 0.5915 0.081 Uiso 1 1 calc R
C3 C 0.8184(9) 0.3361(9) 0.5663(10) 0.055(3) Uani 1 1 d .
H3 H 0.7998 0.2900 0.4930 0.067 Uiso 1 1 calc R
C4 C 0.9212(9) 0.3557(9) 0.6080(11) 0.055(3) Uani 1 1 d .
C5 C 0.9779(10) 0.3139(9) 0.5585(10) 0.063(3) Uani 1 1 d .
C6 C 1.0843(10) 0.3446(12) 0.6013(12) 0.073(4) Uani 1 1 d .
H6A H 1.1407 0.3990 0.5490 0.087 Uiso 1 1 calc R
H6B H 1.0949 0.2824 0.6102 0.087 Uiso 1 1 calc R
C7 C 1.0780(11) 0.3920(12) 0.7263(11) 0.074(4) Uani 1 1 d .
H7 H 1.1492 0.4545 0.7474 0.089 Uiso 1 1 calc R
C8 C 1.0481(13) 0.3005(12) 0.8163(12) 0.086(4) Uani 1 1 d .
H8A H 1.1135 0.2975 0.8355 0.103 Uiso 1 1 calc R
H8B H 0.9976 0.2324 0.7764 0.103 Uiso 1 1 calc R
C9 C 1.0456(10) 0.6000(9) 0.4497(11) 0.071(3) Uani 1 1 d .
H9A H 1.0105 0.6389 0.4813 0.085 Uiso 1 1 calc R
H9B H 1.0967 0.6454 0.3867 0.085 Uiso 1 1 calc R
C10 C 1.1092(9) 0.5872(11) 0.5527(11) 0.072(4) Uani 1 1 d .
H10A H 1.1299 0.5341 0.5280 0.086 Uiso 1 1 calc R
H10B H 1.1758 0.6562 0.5647 0.086 Uiso 1 1 calc R
C11 C 1.0497(10) 0.5515(9) 0.6741(11) 0.068(3) Uani 1 1 d .
H11A H 0.9936 0.5717 0.6737 0.082 Uiso 1 1 calc R
H11B H 1.1011 0.5939 0.7382 0.082 Uiso 1 1 calc R
C12 C 0.9942(10) 0.4282(10) 0.7123(11) 0.065(3) Uani 1 1 d .
C13 C 0.9388(10) 0.4219(10) 0.8328(11) 0.067(3) Uani 1 1 d .
H13 H 0.9908 0.4833 0.8833 0.080 Uiso 1 1 calc R
C14 C 0.9054(10) 0.3204(10) 0.9047(12) 0.071(3) Uani 1 1 d .
H14A H 0.8694 0.3225 0.9796 0.086 Uiso 1 1 calc R
H14B H 0.8536 0.2579 0.8571 0.086 Uiso 1 1 calc R
C15 C 0.9976(14) 0.3078(14) 0.9356(13) 0.095(5) Uani 1 1 d .
H15 H 1.0511 0.3733 0.9796 0.114 Uiso 1 1 calc R
C16 C 0.965(2) 0.2115(17) 1.0165(16) 0.146(9) Uani 1 1 d .
H16A H 0.9121 0.1467 0.9750 0.175 Uiso 1 1 calc R
H16B H 0.9341 0.2204 1.0911 0.175 Uiso 1 1 calc R
H16C H 1.0280 0.2055 1.0356 0.175 Uiso 1 1 calc R
C17 C 1.0276(9) 0.5510(8) 0.1615(10) 0.059(3) Uani 1 1 d .
C18 C 1.1307(9) 0.6121(8) 0.1114(11) 0.059(3) Uani 1 1 d .
C19 C 1.1516(10) 0.6873(9) 0.0215(12) 0.067(3) Uani 1 1 d .
H19 H 1.2219 0.7281 -0.0100 0.080 Uiso 1 1 calc R
C20 C 1.0704(10) 0.7031(10) -0.0225(12) 0.066(3) Uani 1 1 d .
H20 H 1.0848 0.7541 -0.0842 0.079 Uiso 1 1 calc R
C21 C 0.9673(10) 0.6432(9) 0.0250(12) 0.067(3) Uani 1 1 d .
H21 H 0.9114 0.6540 -0.0033 0.081 Uiso 1 1 calc R
C22 C 0.9473(9) 0.5681(10) 0.1135(12) 0.064(3) Uani 1 1 d .
H22 H 0.8764 0.5264 0.1430 0.077 Uiso 1 1 calc R
C23 C 1.0074(11) 0.1261(11) 0.3783(14) 0.072(4) Uani 1 1 d .

loop_
_atom_site_aniso_label
_atom_site_aniso_U_11
_atom_site_aniso_U_22
_atom_site_aniso_U_33
_atom_site_aniso_U_23
_atom_site_aniso_U_13
_atom_site_aniso_U_12
S1 0.062(2) 0.068(2) 0.069(2) 0.0025(16) -0.0025(16) 0.0321(17)
S2 0.074(2) 0.060(2) 0.100(3) -0.002(2) 0.015(2) 0.0325(18)
F1 0.090(6) 0.144(8) 0.076(5) -0.002(5) 0.018(4) 0.073(6)
F2 0.093(6) 0.074(5) 0.204(10) -0.044(6) 0.025(6) 0.044(5)
F3 0.064(5) 0.098(6) 0.089(5) -0.009(4) -0.005(4) 0.048(4)
O1 0.063(6) 0.082(6) 0.073(6) 0.011(5) 0.011(4) 0.028(5)
O2 0.074(5) 0.040(4) 0.074(6) -0.008(4) -0.003(4) 0.027(4)
O3 0.071(6) 0.073(5) 0.082(6) 0.002(4) -0.007(5) 0.045(5)
O4 0.044(4) 0.051(5) 0.077(6) -0.014(4) -0.014(4) 0.002(4)
O5 0.035(4) 0.082(6) 0.104(7) 0.011(5) -0.008(4) 0.037(4)
O6 0.087(7) 0.068(7) 0.159(11) 0.005(7) -0.038(7) 0.033(6)
O7 0.127(10) 0.145(11) 0.100(9) 0.031(8) 0.027(7) 0.096(9)
O8 0.065(6) 0.084(7) 0.125(8) -0.027(6) -0.007(6) 0.027(5)
O9 0.123(8) 0.088(6) 0.075(6) 0.034(5) 0.035(5) 0.069(6)
N1 0.057(6) 0.066(6) 0.049(5) -0.015(5) 0.005(4) 0.022(5)
N2 0.098(10) 0.068(8) 0.089(9) 0.031(7) -0.001(8) 0.041(8)
C1 0.056(7) 0.102(10) 0.061(8) -0.004(7) -0.004(6) 0.047(7)
C2 0.068(8) 0.101(10) 0.059(7) -0.002(7) -0.005(6) 0.062(8)
C3 0.049(6) 0.053(6) 0.057(7) 0.000(5) 0.004(5) 0.019(5)
C4 0.053(7) 0.057(7) 0.060(7) 0.010(5) 0.004(5) 0.031(6)
C5 0.080(9) 0.059(7) 0.048(7) -0.014(6) -0.020(6) 0.033(7)
C6 0.054(7) 0.106(10) 0.066(8) -0.007(8) -0.007(6) 0.046(7)
C7 0.065(8) 0.108(11) 0.076(9) -0.005(8) -0.002(7) 0.064(8)
C8 0.142(13) 0.103(10) 0.057(8) -0.005(7) -0.012(8) 0.095(11)
C9 0.057(7) 0.055(7) 0.071(8) -0.013(6) -0.020(6) 0.006(6)
C10 0.058(7) 0.086(9) 0.064(8) 0.000(7) -0.004(6) 0.030(7)
C11 0.064(7) 0.059(7) 0.064(8) -0.002(6) -0.005(6) 0.018(6)
C12 0.060(7) 0.072(8) 0.056(7) 0.000(6) -0.004(6) 0.026(7)
C13 0.068(8) 0.070(8) 0.065(8) 0.018(6) 0.011(6) 0.036(7)
C14 0.080(9) 0.070(8) 0.065(8) 0.012(7) -0.002(7) 0.037(7)
C15 0.124(12) 0.140(14) 0.070(9) 0.012(9) 0.006(8) 0.103(11)
C16 0.28(3) 0.164(18) 0.082(11) 0.048(12) 0.048(15) 0.18(2)
C17 0.056(7) 0.048(6) 0.063(8) 0.013(6) 0.009(6) 0.017(6)
C18 0.054(7) 0.048(6) 0.073(8) 0.016(6) 0.008(6) 0.024(6)
C19 0.064(8) 0.053(7) 0.088(9) 0.002(7) -0.007(7) 0.033(6)
C20 0.067(8) 0.057(7) 0.073(8) 0.000(6) -0.001(7) 0.031(7)
C21 0.072(9) 0.062(8) 0.078(9) 0.000(7) 0.001(7) 0.041(7)
C22 0.051(7) 0.078(9) 0.076(8) 0.005(7) 0.000(6) 0.042(6)
C23 0.071(9) 0.061(8) 0.097(11) -0.011(8) 0.009(8) 0.043(7)

loop_
_atom_type_symbol
_atom_type_description
_atom_type_scat_dispersion_real
_atom_type_scat_dispersion_imag
_atom_type_scat_source
C C 0.0181 0.0091
;
International Tables for Crystallography
(Vol. C, Tables 4.2.6.8 and 6.1.1.4)
;
H H 0.0000 0.0000
;
International Tables for Crystallography
(Vol. C, Table 6.1.1.4)
;
O O 0.0492 0.0322
;
International Tables for Crystallography
(Vol. C, Tables 4.2.6.8 and 6.1.1.4)
;
N N 0.0311 0.0180
;
International Tables for Crystallography
(Vol. C, Tables 4.2.6.8 and 6.1.1.4)
;
S S 0.3331 0.5567
;
International Tables for Crystallography
(Vol. C, Tables 4.2.6.8 and 6.1.1.4)
;
F F 0.0727 0.0534
;
International Tables for Crystallography
(Vol. C, Tables 4.2.6.8 and 6.1.1.4)
;

loop_
_geom_angle_atom_site_label_1
_geom_angle_atom_site_label_2
_geom_angle_atom_site_label_3
_geom_angle
O5 S1 O4 121.3(5)
O5 S1 N1 106.8(6)
O4 S1 N1 108.4(5)
O5 S1 C17 107.1(5)
O4 S1 C17 106.0(5)
N1 S1 C17 106.5(5)
O9 S2 O8 123.0(6)
O9 S2 O2 110.8(5)
O8 S2 O2 107.4(5)
O9 S2 C23 105.0(7)
O8 S2 C23 107.4(7)
O2 S2 C23 100.9(5)
C3 O1 H1 109.5
C5 O2 S2 120.7(7)
C13 O3 H3B 109.5
C9 N1 C1 117.0(10)
C9 N1 S1 119.3(8)
C1 N1 S1 117.8(8)
O7 N2 O6 128.1(15)
O7 N2 C18 115.8(15)
O6 N2 C18 116.0(15)
C2 C1 N1 111.1(9)
C2 C1 H1A 109.4
N1 C1 H1A 109.4
C2 C1 H1B 109.4
N1 C1 H1B 109.4
H1A C1 H1B 108.0
C1 C2 C3 111.2(10)
C1 C2 H2A 109.4
C3 C2 H2A 109.4
C1 C2 H2B 109.4
C3 C2 H2B 109.4
H2A C2 H2B 108.0
C4 C3 O1 111.6(9)
C4 C3 C2 117.9(10)
O1 C3 C2 104.6(9)
C4 C3 H3 107.4
O1 C3 H3 107.4
C2 C3 H3 107.4
C5 C4 C3 125.1(11)
C5 C4 C12 104.1(10)
C3 C4 C12 130.8(11)
C4 C5 C6 121.1(10)
C4 C5 O2 118.8(10)
C6 C5 O2 119.4(11)
C5 C6 C7 98.0(9)
C5 C6 H6A 112.2
C7 C6 H6A 112.2
C5 C6 H6B 112.2
C7 C6 H6B 112.2
H6A C6 H6B 109.8
C8 C7 C12 115.2(11)
C8 C7 C6 104.6(11)
C12 C7 C6 106.5(10)
C8 C7 H7 110.1
C12 C7 H7 110.1
C6 C7 H7 110.1
C7 C8 C15 116.0(11)
C7 C8 H8A 108.3
C15 C8 H8A 108.3
C7 C8 H8B 108.3
C15 C8 H8B 108.3
H8A C8 H8B 107.4
N1 C9 C10 116.3(11)
N1 C9 H9A 108.2
C10 C9 H9A 108.2
N1 C9 H9B 108.2
C10 C9 H9B 108.2
H9A C9 H9B 107.4
C11 C10 C9 115.0(10)
C11 C10 H10A 108.5
C9 C10 H10A 108.5
C11 C10 H10B 108.5
C9 C10 H10B 108.5
H10A C10 H10B 107.5
C10 C11 C12 119.2(11)
C10 C11 H11A 107.5
C12 C11 H11A 107.5
C10 C11 H11B 107.5
C12 C11 H11B 107.5
H11A C11 H11B 107.0
C7 C12 C13 111.4(10)
C7 C12 C4 103.2(10)
C13 C12 C4 116.5(10)
C7 C12 C11 111.2(10)
C13 C12 C11 104.7(10)
C4 C12 C11 110.1(9)
O3 C13 C14 109.8(9)
O3 C13 C12 110.2(9)
C14 C13 C12 114.8(11)
O3 C13 H13 107.2
C14 C13 H13 107.2
C12 C13 H13 107.2
C15 C14 C13 111.8(12)
C15 C14 H14A 109.3
C13 C14 H14A 109.3
C15 C14 H14B 109.3
C13 C14 H14B 109.3
H14A C14 H14B 107.9
C14 C15 C16 111.4(16)
C14 C15 C8 107.3(11)
C16 C15 C8 112.7(13)
C14 C15 H15 108.4
C16 C15 H15 108.4
C8 C15 H15 108.4
C15 C16 H16A 109.5
C15 C16 H16B 109.5
H16A C16 H16B 109.5
C15 C16 H16C 109.5
H16A C16 H16C 109.5
H16B C16 H16C 109.5
C22 C17 C18 116.5(10)
C22 C17 S1 119.3(8)
C18 C17 S1 124.2(9)
C19 C18 C17 121.4(11)
C19 C18 N2 116.2(10)
C17 C18 N2 122.4(10)
C18 C19 C20 120.5(12)
C18 C19 H19 119.8
C20 C19 H19 119.8
C21 C20 C19 119.4(12)
C21 C20 H20 120.3
C19 C20 H20 120.3
C22 C21 C20 119.6(12)
C22 C21 H21 120.2
C20 C21 H21 120.2
C21 C22 C17 122.7(11)
C21 C22 H22 118.7
C17 C22 H22 118.7
F3 C23 F2 107.7(11)
F3 C23 F1 108.3(11)
F2 C23 F1 105.9(12)
F3 C23 S2 115.6(10)
F2 C23 S2 108.8(9)
F1 C23 S2 110.1(9)

loop_
_geom_bond_atom_site_label_1
_geom_bond_atom_site_label_2
_geom_bond_distance
S1 O5 1.444(7)
S1 O4 1.473(7)
S1 N1 1.619(9)
S1 C17 1.755(11)
S2 O9 1.439(9)
S2 O8 1.457(10)
S2 O2 1.552(7)
S2 C23 1.789(12)
F1 C23 1.356(15)
F2 C23 1.346(13)
F3 C23 1.295(14)
O1 C3 1.456(13)
O1 H1 0.8400
O2 C5 1.464(12)
O3 C13 1.461(14)
O3 H3B 0.8400
O6 N2 1.221(15)
O7 N2 1.216(15)
N1 C9 1.466(13)
N1 C1 1.524(15)
N2 C18 1.476(16)
C1 C2 1.523(16)
C1 H1A 0.9900
C1 H1B 0.9900
C2 C3 1.560(16)
C2 H2A 0.9900
C2 H2B 0.9900
C3 C4 1.442(14)
C3 H3 1.0000
C4 C5 1.355(15)
C4 C12 1.565(16)
C5 C6 1.451(16)
C6 C7 1.571(17)
C6 H6A 0.9900
C6 H6B 0.9900
C7 C8 1.538(18)
C7 C12 1.549(17)
C7 H7 1.0000
C8 C15 1.541(19)
C8 H8A 0.9900
C8 H8B 0.9900
C9 C10 1.536(16)
C9 H9A 0.9900
C9 H9B 0.9900
C10 C11 1.543(16)
C10 H10A 0.9900
C10 H10B 0.9900
C11 C12 1.603(16)
C11 H11A 0.9900
C11 H11B 0.9900
C12 C13 1.539(16)
C13 C14 1.521(16)
C13 H13 1.0000
C14 C15 1.473(18)
C14 H14A 0.9900
C14 H14B 0.9900
C15 C16 1.52(2)
C15 H15 1.0000
C16 H16A 0.9800
C16 H16B 0.9800
C16 H16C 0.9800
C17 C22 1.407(15)
C17 C18 1.412(14)
C18 C19 1.393(16)
C19 C20 1.393(15)
C19 H19 0.9500
C20 C21 1.400(17)
C20 H20 0.9500
C21 C22 1.383(17)
C21 H21 0.9500
C22 H22 0.9500

loop_
_geom_torsion_atom_site_label_1
_geom_torsion_atom_site_label_2
_geom_torsion_atom_site_label_3
_geom_torsion_atom_site_label_4
_geom_torsion
O9 S2 O2 C5 6.7(10)
O8 S2 O2 C5 143.5(9)
C23 S2 O2 C5 -104.1(10)
O5 S1 N1 C9 49.8(10)
O4 S1 N1 C9 -178.0(9)
C17 S1 N1 C9 -64.3(10)
O5 S1 N1 C1 -157.9(8)
O4 S1 N1 C1 -25.7(10)
C17 S1 N1 C1 88.0(9)
C9 N1 C1 C2 -74.6(14)
S1 N1 C1 C2 132.5(10)
N1 C1 C2 C3 -56.5(14)
C1 C2 C3 C4 81.8(13)
C1 C2 C3 O1 -153.6(9)
O1 C3 C4 C5 114.7(12)
C2 C3 C4 C5 -124.3(13)
O1 C3 C4 C12 -67.4(15)
C2 C3 C4 C12 53.6(16)
C3 C4 C5 C6 175.4(12)
C12 C4 C5 C6 -3.0(15)
C3 C4 C5 O2 5.6(17)
C12 C4 C5 O2 -172.8(9)
S2 O2 C5 C4 -112.3(10)
S2 O2 C5 C6 77.7(13)
C4 C5 C6 C7 18.3(16)
O2 C5 C6 C7 -172.0(10)
C5 C6 C7 C8 97.0(12)
C5 C6 C7 C12 -25.4(14)
C12 C7 C8 C15 -42.4(18)
C6 C7 C8 C15 -158.9(13)
C1 N1 C9 C10 115.4(12)
S1 N1 C9 C10 -92.1(12)
N1 C9 C10 C11 -77.2(15)
C9 C10 C11 C12 99.4(14)
C8 C7 C12 C13 35.5(15)
C6 C7 C12 C13 151.0(11)
C8 C7 C12 C4 -90.2(12)
C6 C7 C12 C4 25.3(13)
C8 C7 C12 C11 151.8(11)
C6 C7 C12 C11 -92.7(12)
C5 C4 C12 C7 -14.3(12)
C3 C4 C12 C7 167.4(12)
C5 C4 C12 C13 -136.7(11)
C3 C4 C12 C13 45.1(17)
C5 C4 C12 C11 104.4(11)
C3 C4 C12 C11 -73.9(15)
C10 C11 C12 C7 62.5(14)
C10 C11 C12 C13 -177.2(10)
C10 C11 C12 C4 -51.2(14)
C7 C12 C13 O3 -168.7(10)
C4 C12 C13 O3 -50.8(14)
C11 C12 C13 O3 71.0(11)
C7 C12 C13 C14 -44.2(15)
C4 C12 C13 C14 73.8(14)
C11 C12 C13 C14 -164.4(10)
O3 C13 C14 C15 -175.3(11)
C12 C13 C14 C15 60.0(16)
C13 C14 C15 C16 175.1(14)
C13 C14 C15 C8 -61.1(17)
C7 C8 C15 C14 53.9(18)
C7 C8 C15 C16 176.9(15)
O5 S1 C17 C22 179.0(10)
O4 S1 C17 C22 48.3(11)
N1 S1 C17 C22 -67.1(11)
O5 S1 C17 C18 0.1(12)
O4 S1 C17 C18 -130.6(10)
N1 S1 C17 C18 114.0(11)
C22 C17 C18 C19 1.7(17)
S1 C17 C18 C19 -179.4(9)
C22 C17 C18 N2 179.5(13)
S1 C17 C18 N2 -1.6(18)
O7 N2 C18 C19 -87.5(14)
O6 N2 C18 C19 90.5(15)
O7 N2 C18 C17 94.5(16)
O6 N2 C18 C17 -87.4(15)
C17 C18 C19 C20 -0.8(19)
N2 C18 C19 C20 -178.8(13)
C18 C19 C20 C21 0.4(19)
C19 C20 C21 C22 -1.0(19)
C20 C21 C22 C17 2(2)
C18 C17 C22 C21 -2.3(18)
S1 C17 C22 C21 178.7(10)
O9 S2 C23 F3 -47.6(12)
O8 S2 C23 F3 179.9(10)
O2 S2 C23 F3 67.6(11)
O9 S2 C23 F2 73.6(12)
O8 S2 C23 F2 -58.9(12)
O2 S2 C23 F2 -171.2(10)
O9 S2 C23 F1 -170.8(9)
O8 S2 C23 F1 56.7(11)
O2 S2 C23 F1 -55.6(10)
